data_2101396
loop_
_publ_author_name
'Koh, L. L.'
'Sim, K. Y.'
'Huang, H. H.'
'Lam, Y. L.'
'Liang, E. P.'

_publ_section_title
;
 Structure of 2,2,3,3-tetranitrobutane
;
_journal_issue 6
_journal_name_full 'Acta Crystallographica Section B'
_journal_page_first 1097
_journal_page_last 1102
_journal_paper_doi 10.1107/S0108768195009955
_journal_volume 51
_journal_year 1995
_chemical_formula_sum 'C4 H6 N4 O8'
_chemical_formula_weight 238.1
_symmetry_cell_setting monoclinic
_symmetry_space_group_name_Hall '-P 2ybc'
_symmetry_space_group_name_H-M 'P 1 21/c 1'
_atom_type_scat_source IntTabIV
_cell_angle_alpha 90.0
_cell_angle_beta 101.32(15)
_cell_angle_gamma 90.0
_cell_formula_units_Z 4
_cell_length_a 6.224(13)
_cell_length_b 10.344(13)
_cell_length_c 14.55(2)
_cell_measurement_reflns_used 18
_cell_measurement_temperature 298
_cell_measurement_theta_max 11.3
_cell_measurement_theta_min 3.3
_cell_volume 919(3)
_diffrn_measurement_device 'Siemens R3m/V'
_diffrn_measurement_method \w
_diffrn_radiation_type MoK\a
_diffrn_radiation_wavelength 0.71073
_diffrn_reflns_av_R_equivalents 0.0185
_diffrn_reflns_limit_h_max 7
_diffrn_reflns_limit_h_min 0
_diffrn_reflns_limit_k_max 12
_diffrn_reflns_limit_k_min 0
_diffrn_reflns_limit_l_max 16
_diffrn_reflns_limit_l_min -17
_diffrn_reflns_number 1788
_diffrn_reflns_theta_max 25
_diffrn_standards_decay_% .0
_diffrn_standards_interval_count 97
_diffrn_standards_number 3
_exptl_absorpt_coefficient_mu 0.169
_exptl_absorpt_correction_T_max 0.830
_exptl_absorpt_correction_T_min 0.809
_exptl_absorpt_correction_type empirical
_exptl_crystal_colour Colourless
_exptl_crystal_density_diffrn 1.722
_exptl_crystal_description Prism
_exptl_crystal_size_max 0.40
_exptl_crystal_size_mid 0.35
_exptl_crystal_size_min 0.30
_refine_diff_density_max 0.19
_refine_diff_density_min -0.13
_refine_ls_extinction_coef '\c = 0.0021 (4)'
_refine_ls_extinction_method F*=F[1+0.002\cF^2^/sin(2\q)]^-0.25^
_refine_ls_goodness_of_fit_obs 1.52
_refine_ls_hydrogen_treatment refxyz
_refine_ls_number_parameters 164
_refine_ls_number_reflns 982
_refine_ls_R_factor_obs 0.0403
_refine_ls_shift/esd_max 0.042
_refine_ls_structure_factor_coef F
_refine_ls_weighting_details 'w = 1/[\s^2^(F) + 0.0002F^2^]'
_refine_ls_weighting_scheme calc
_refine_ls_wR_factor_obs 0.0421
_reflns_number_observed 982
_reflns_number_total 1632
_reflns_observed_criterion F>4\s(F)
_cod_data_source_file bk0023.cif
_cod_data_source_block bk0023a
_cod_depositor_comments
;
The following automatic conversions were performed:

'_refine_ls_weighting_scheme' value 'w = 1/[\s^2^(F) + 0.0002F^2^]'
was changed to 'calc'. New tag '_refine_ls_weighting_details' was
created. The value of the new tag was set to 'w = 1/[\s^2^(F) +
0.0002F^2^]'.

Automatic conversion script
Id: cif_fix_values 3143 2015-03-26 13:38:13Z robertas 
;
_cod_database_code 2101396

loop_
_atom_site_label
_atom_site_fract_x
_atom_site_fract_y
_atom_site_fract_z
_atom_site_U_iso_or_equiv
C(1) .4948(5) .2560(3) .0362(3) .0530(10)
C(2) .7347(4) .2472(3) .0777(2) .0360(10)
C(3) .7833(4) .1795(3) .1744(2) .0390(10)
C(4) .7040(6) .0422(4) .1748(3) .0610(10)
N(2) .8453(5) .3804(3) .0795(2) .0640(10)
N(2') .8427(4) .1704(3) .0066(2) .0480(10)
N(3) 1.0288(4) .1769(3) .2167(2) .0500(10)
N(3') .6792(4) .2612(4) .2428(2) .0700(10)
O(2A) 1.0182(4) .3948(2) .1324(2) .0870(10)
O(2B) .7525(4) .4599(2) .0249(2) .1020(10)
O(2'A) .9931(4) .2184(3) -.02070(10) .0730(10)
O(2'B) .7583(4) .0672(3) -.0180(2) .0720(10)
O(3A) 1.1398(3) .1231(2) .1691(2) .0660(10)
O(3B) 1.0899(3) .2210(3) .29350(10) .0800(10)
O(3'A) .6526(5) .3749(4) .2262(2) .119(2)
O(3'B) .6320(4) .2035(3) .3081(2) .1050(10)
H(11) .434(4) .174(2) .033(2) .065
H(12) .476(5) .295(3) -.0232(15) .065
H(13) .427(4) .308(3) .0748(17) .065
H(41) .781(4) -.014(3) .1417(19) .075
H(42) .742(4) .008(3) .2379(15) .075
H(43) .552(2) .035(3) .152(2) .075

loop_
_geom_angle_atom_site_label_1
_geom_angle_atom_site_label_2
_geom_angle_atom_site_label_3
_geom_angle
C(2) C(1) H(11) 109.2(16)
H(11) C(1) H(12) 112.(3)
H(11) C(1) H(13) 109.(3)
C(1) C(2) C(3) 113.3(3)
C(3) C(2) N(2) 112.5(2)
C(3) C(2) N(2') 109.9(2)
C(2) C(3) C(4) 115.1(3)
C(4) C(3) N(3) 106.5(3)
C(4) C(3) N(3') 109.6(3)
C(3) C(4) H(41) 112.4(18)
H(41) C(4) H(42) 102.(2)
H(41) C(4) H(43) 110.(3)
C(2) N(2) O(2A) 117.6(3)
O(2A) N(2) O(2B) 126.0(3)
C(2) N(2') O(2'B) 115.3(3)
C(3) N(3) O(3A) 114.6(2)
O(3A) N(3) O(3B) 126.8(3)
C(3) N(3') O(3'B) 115.8(4)
C(2) C(1) H(12) 109.4(18)
C(2) C(1) H(13) 108.8(15)
H(12) C(1) H(13) 108.(2)
C(1) C(2) N(2) 111.0(3)
C(1) C(2) N(2') 106.8(2)
N(2) C(2) N(2') 102.6(3)
C(2) C(3) N(3) 112.0(2)
C(2) C(3) N(3') 107.9(3)
N(3) C(3) N(3') 105.3(2)
C(3) C(4) H(42) 109.2(17)
C(3) C(4) H(43) 112.5(19)
H(42) C(4) H(43) 110.(3)
C(2) N(2) O(2B) 116.3(3)
C(2) N(2') O(2'A) 118.6(3)
O(2'A) N(2') O(2'B) 126.1(3)
C(3) N(3) O(3B) 118.5(3)
C(3) N(3') O(3'A) 117.6(3)
O(3'A) N(3') O(3'B) 126.6(4)

loop_
_geom_bond_atom_site_label_1
_geom_bond_atom_site_label_2
_geom_bond_distance
C(1) C(2) 1.499(5)
C(1) H(12) 0.94(2)
C(2) C(3) 1.548(5)
C(2) N(2') 1.557(5)
C(3) N(3) 1.532(5)
C(4) H(41) 0.94(3)
C(4) H(43) 0.94(2)
N(2) O(2B) 1.209(5)
N(2') O(2'B) 1.212(5)
N(3) O(3B) 1.198(4)
N(3') O(3'B) 1.205(5)
C(1) H(11) 0.93(2)
C(1) H(13) 0.94(3)
C(2) N(2) 1.539(5)
C(3) C(4) 1.504(6)
C(3) N(3') 1.542(6)
C(4) H(42) 0.97(2)
N(2) O(2A) 1.203(4)
N(2') O(2'A) 1.195(4)
N(3) O(3A) 1.205(4)
N(3') O(3'A) 1.205(6)

loop_
_geom_torsion_atom_site_label_1
_geom_torsion_atom_site_label_2
_geom_torsion_atom_site_label_3
_geom_torsion_atom_site_label_4
_geom_torsion
H(11) C(1) C(2) C(3) -55.(2)
H(12) C(1) C(2) C(3) -177.9(17)
H(13) C(1) C(2) C(3) 63.8(18)
C(1) C(2) C(3) C(4) 60.4(4)
N(2) C(2) C(3) C(4) -172.6(3)
N(2') C(2) C(3) C(4) -59.0(3)
C(1) C(2) N(2) O(2A) 160.3(3)
C(3) C(2) N(2) O(2B) -150.2(3)
C(1) C(2) N(2') O(2'A) 125.2(3)
C(3) C(2) N(2') O(2'B) 70.9(3)
C(2) C(3) C(4) H(41) 67.5(17)
N(3) C(3) C(4) H(41) -57.3(17)
N(3') C(3) C(4) H(41) -170.7(17)
C(2) C(3) N(3) O(3A) -58.7(4)
C(4) C(3) N(3) O(3B) -108.3(3)
C(2) C(3) N(3') O(3'A) -25.5(4)
C(4) C(3) N(3') O(3'B) 28.2(3)
H(11) C(1) C(2) N(2) 177.(2)
H(12) C(1) C(2) N(2) 54.4(18)
H(13) C(1) C(2) N(2) -63.9(18)
C(1) C(2) C(3) N(3) -177.7(3)
N(2) C(2) C(3) N(3) -50.7(3)
N(2') C(2) C(3) N(3) 62.9(3)
C(1) C(2) N(2) O(2B) -22.1(4)
N(2') C(2) N(2) O(2A) -85.9(3)
C(1) C(2) N(2') O(2'B) -52.5(3)
N(2) C(2) N(2') O(2'A) 8.4(3)
C(2) C(3) C(4) H(42) 179.8(18)
N(3) C(3) C(4) H(42) 55.0(18)
N(3') C(3) C(4) H(42) -58.4(18)
C(2) C(3) N(3) O(3B) 125.0(3)
N(3') C(3) N(3) O(3A) -175.7(3)
C(2) C(3) N(3') O(3'B) 154.3(3)
N(3) C(3) N(3') O(3'A) 94.2(3)
H(11) C(1) C(2) N(2') 66.(2)
H(12) C(1) C(2) N(2') -56.7(18)
H(13) C(1) C(2) N(2') -175.0(17)
C(1) C(2) C(3) N(3') -62.3(3)
N(2) C(2) C(3) N(3') 64.7(3)
N(2') C(2) C(3) N(3') 178.3(2)
C(3) C(2) N(2) O(2A) 32.1(4)
N(2') C(2) N(2) O(2B) 91.7(3)
C(3) C(2) N(2') O(2'A) -111.5(3)
N(2) C(2) N(2') O(2'B) -169.3(3)
C(2) C(3) C(4) H(43) -58.(2)
N(3) C(3) C(4) H(43) 178.(2)
N(3') C(3) C(4) H(43) 64.(2)
C(4) C(3) N(3) O(3A) 68.0(3)
N(3') C(3) N(3) O(3B) 8.0(4)
C(4) C(3) N(3') O(3'A) -151.6(3)
N(3) C(3) N(3') O(3'B) -86.0(3)
